data_1556876
loop_
_publ_author_name
'Xie, Jiaze'
'Boyn, Jan-Niklas'
'Filatov, Alexander S.'
'McNeece, Andrew J.'
'Mazziotti, David A.'
'Anderson, John S.'

_publ_section_title
;
 Redox, transmetalation, and stacking properties of
 tetrathiafulvalene-2,3,6,7-tetrathiolate bridged tin, nickel, and
 palladium compounds
;
_journal_issue 4
_journal_name_full 'Chemical Science'
_journal_page_first 1066
_journal_page_last 1078
_journal_paper_doi 10.1039/C9SC04381K
_journal_volume 11
_journal_year 2020
_chemical_formula_moiety 'C26 H42 N2 S8 Sn2'
_chemical_formula_sum 'C26 H42 N2 S8 Sn2'
_chemical_formula_weight 876.47
_space_group_crystal_system triclinic
_space_group_IT_number 2
_space_group_name_Hall '-P 1'
_space_group_name_H-M_alt 'P -1'
_atom_sites_solution_hydrogens geom
_atom_sites_solution_primary dual
_atom_sites_solution_secondary difmap
_audit_creation_date 2019-08-01
_audit_creation_method
;
Olex2 1.2
(compiled 2018.05.29 svn.r3508 for OlexSys, GUI svn.r5506)
;
_audit_update_record
;
2019-08-29 deposited with the CCDC.	2019-12-04 downloaded from the CCDC.
;
_cell_angle_alpha 113.062(2)
_cell_angle_beta 96.284(2)
_cell_angle_gamma 98.114(2)
_cell_formula_units_Z 1
_cell_length_a 7.7711(3)
_cell_length_b 10.3961(4)
_cell_length_c 12.6341(5)
_cell_measurement_reflns_used 9884
_cell_measurement_temperature 100(2)
_cell_measurement_theta_max 26.49
_cell_measurement_theta_min 2.69
_cell_volume 914.39(6)
_computing_cell_refinement 'SAINT V.8.35A (Bruker AXS Inc., 2013)'
_computing_data_collection 'APEX3 v.2015.9-0 (Bruker AXS Inc., 2015)'
_computing_data_reduction 'SAINT V.8.35A (Bruker AXS Inc., 2013)'
_computing_molecular_graphics
;
OLEX2: a complete structure solution, refinement and analysis program 
Dolomanov et al., 2009

Mercury: visualization and analysis of crystal structures
Macrae, et al., 2006

O. V. Dolomanov, L. J. Bourhis, R. J. Gildea, J. A. K. Howard and H. Puschmann.
J. Appl. Cryst. (2009). 42, 339-341;

C. F. Macrae, P. R. Edgington, P. McCabe, E. Pidcock, G. P. Shields, R. Taylor,
M. Towler and J. van de Streek, J. Appl. Cryst. (2006). 39, 453-457.
;
_computing_publication_material
;
 APEX3 v.2015.5-2 (Bruker AXS Inc., 2015)
 OLEX2 (Dolomanov et al., 2009)
;
_computing_structure_refinement 'XL-2018/3 (Sheldrick, 2015b)'
_computing_structure_solution 'XT 2018/2 (Sheldrick, 2015a)'
_diffrn_ambient_temperature 100(2)
_diffrn_detector 'Bruker PHOTON 100'
_diffrn_detector_area_resol_mean 10.4167
_diffrn_detector_type CMOS
_diffrn_measured_fraction_theta_full 0.999
_diffrn_measured_fraction_theta_max 0.997
_diffrn_measurement_device_type 'Bruker D8 Venture'
_diffrn_measurement_method '\f and \w scans'
_diffrn_radiation_monochromator mirrors
_diffrn_radiation_probe x-ray
_diffrn_radiation_type MoK\a
_diffrn_radiation_wavelength 0.71073
_diffrn_reflns_av_R_equivalents 0.0370
_diffrn_reflns_av_unetI/netI 0.0253
_diffrn_reflns_Laue_measured_fraction_full 0.999
_diffrn_reflns_Laue_measured_fraction_max 0.997
_diffrn_reflns_limit_h_max 9
_diffrn_reflns_limit_h_min -9
_diffrn_reflns_limit_k_max 13
_diffrn_reflns_limit_k_min -12
_diffrn_reflns_limit_l_max 15
_diffrn_reflns_limit_l_min -15
_diffrn_reflns_number 26492
_diffrn_reflns_point_group_measured_fraction_full 0.999
_diffrn_reflns_point_group_measured_fraction_max 0.997
_diffrn_reflns_theta_full 25.242
_diffrn_reflns_theta_max 26.487
_diffrn_reflns_theta_min 2.692
_diffrn_source 'micro-focus X-ray tube'
_diffrn_source_type 'INCOATEC ImuS'
_diffrn_standards_number 0
_exptl_absorpt_coefficient_mu 1.842
_exptl_absorpt_correction_T_max 0.7454
_exptl_absorpt_correction_T_min 0.6196
_exptl_absorpt_correction_type multi-scan
_exptl_absorpt_process_details
;
SADABS-2016/2 (Bruker,2016/2) was used for absorption correction. 
wR2(int) was 0.1353 before and 0.0520 after correction. 
The Ratio of minimum to maximum transmission is 0.8312. 
;
_exptl_crystal_colour 'clear red'
_exptl_crystal_colour_lustre clear
_exptl_crystal_colour_primary red
_exptl_crystal_density_diffrn 1.592
_exptl_crystal_description plate
_exptl_crystal_F_000 440
_exptl_crystal_size_max 0.32
_exptl_crystal_size_mid 0.18
_exptl_crystal_size_min 0.07
_refine_diff_density_max 1.591
_refine_diff_density_min -0.334
_refine_diff_density_rms 0.094
_refine_ls_extinction_method none
_refine_ls_goodness_of_fit_ref 1.081
_refine_ls_hydrogen_treatment constr
_refine_ls_matrix_type full
_refine_ls_number_parameters 175
_refine_ls_number_reflns 3767
_refine_ls_number_restraints 0
_refine_ls_restrained_S_all 1.081
_refine_ls_R_factor_all 0.0343
_refine_ls_R_factor_gt 0.0271
_refine_ls_shift/su_max 0.001
_refine_ls_shift/su_mean 0.000
_refine_ls_structure_factor_coef Fsqd
_refine_ls_weighting_details 'w=1/[\s^2^(Fo^2^)+(0.0257P)^2^+0.9666P] where P=(Fo^2^+2Fc^2^)/3'
_refine_ls_weighting_scheme calc
_refine_ls_wR_factor_gt 0.0569
_refine_ls_wR_factor_ref 0.0590
_reflns_Friedel_coverage 0.000
_reflns_number_gt 3336
_reflns_number_total 3767
_reflns_threshold_expression 'I > 2\s(I)'
_cod_data_source_file c9sc04381k2.cif
_cod_data_source_block 0717_jz
_cod_depositor_comments
;Adding full bibliography for 1556876--1556883.cif.

 Adding full bibliography for 1556876--1556883.cif.
;
_cod_database_code 1556876
_shelx_shelxl_version_number 2018/3
_shelx_space_group_comment
;
The symmetry employed for this shelxl refinement is uniquely defined
by the following loop, which should always be used as a source of
symmetry information in preference to the above space-group names.
They are only intended as comments.
;
_shelx_estimated_absorpt_t_max 0.882
_shelx_estimated_absorpt_t_min 0.590
_olex2_refinement_description
;
1. Fixed Uiso
 At 1.2 times of:
  All C(H,H) groups
 At 1.5 times of:
  All C(H,H,H) groups
2.a Secondary CH2 refined with riding coordinates:
 C4(H4A,H4B), C5(H5A,H5B), C6(H6A,H6B), C8(H8A,H8B), C9(H9A,H9B), C10(H10A,H10B)
2.b Idealised Me refined as rotating group:
 C7(H7A,H7B,H7C), C11(H11A,H11B,H11C), C13(H13A,H13B,H13C)
;
_olex2_submission_special_instructions 'No special instructions were received'

loop_
_space_group_symop_operation_xyz
'x, y, z'
'-x, -y, -z'

loop_
_atom_site_label
_atom_site_type_symbol
_atom_site_fract_x
_atom_site_fract_y
_atom_site_fract_z
_atom_site_U_iso_or_equiv
_atom_site_adp_type
_atom_site_occupancy
_atom_site_site_symmetry_order
_atom_site_calc_flag
_atom_site_refinement_flags_posn
Sn1 Sn 0.65579(3) 0.32465(2) 0.55158(2) 0.02147(7) Uani 1 1 d .
S1 S 0.44941(9) 0.19653(7) 0.13142(6) 0.02314(15) Uani 1 1 d .
S2 S 0.60280(10) -0.03995(7) 0.15056(6) 0.02543(16) Uani 1 1 d .
S3 S 0.54887(11) 0.38415(7) 0.38517(6) 0.02955(17) Uani 1 1 d .
S4 S 0.72434(10) 0.10719(7) 0.40731(6) 0.02723(16) Uani 1 1 d .
C1 C 0.5115(4) 0.0326(3) 0.0581(2) 0.0210(5) Uani 1 1 d .
C2 C 0.5491(3) 0.2203(3) 0.2715(2) 0.0198(5) Uani 1 1 d .
C3 C 0.6183(4) 0.1134(3) 0.2803(2) 0.0201(5) Uani 1 1 d .
C4 C 0.4244(4) 0.2789(3) 0.6175(2) 0.0234(6) Uani 1 1 d .
H4A H 0.324555 0.302164 0.577421 0.028 Uiso 1 1 calc R
H4B H 0.396541 0.175091 0.596644 0.028 Uiso 1 1 calc R
C5 C 0.4358(4) 0.3579(3) 0.7493(2) 0.0258(6) Uani 1 1 d .
H5A H 0.523802 0.325278 0.790543 0.031 Uiso 1 1 calc R
H5B H 0.476716 0.461443 0.772847 0.031 Uiso 1 1 calc R
C6 C 0.2583(4) 0.3326(4) 0.7856(3) 0.0341(7) Uani 1 1 d .
H6A H 0.169874 0.362763 0.742409 0.041 Uiso 1 1 calc R
H6B H 0.219034 0.229208 0.763345 0.041 Uiso 1 1 calc R
C7 C 0.2646(5) 0.4128(4) 0.9158(3) 0.0485(9) Uani 1 1 d .
H7A H 0.145504 0.398318 0.933441 0.073 Uiso 1 1 calc GR
H7B H 0.308890 0.514825 0.939199 0.073 Uiso 1 1 calc GR
H7C H 0.343370 0.376975 0.958915 0.073 Uiso 1 1 calc GR
C8 C 0.8833(4) 0.4898(3) 0.6409(2) 0.0266(6) Uani 1 1 d .
H8A H 0.989607 0.448139 0.624644 0.032 Uiso 1 1 calc R
H8B H 0.883883 0.561575 0.607580 0.032 Uiso 1 1 calc R
C9 C 0.8989(4) 0.5662(3) 0.7729(2) 0.0257(6) Uani 1 1 d .
H9A H 0.788037 0.599708 0.790733 0.031 Uiso 1 1 calc R
H9B H 0.914634 0.498201 0.808543 0.031 Uiso 1 1 calc R
C10 C 1.0533(4) 0.6930(3) 0.8266(3) 0.0378(8) Uani 1 1 d .
H10A H 1.039686 0.758637 0.788274 0.045 Uiso 1 1 calc R
H10B H 1.164236 0.658552 0.810858 0.045 Uiso 1 1 calc R
C11 C 1.0684(5) 0.7753(4) 0.9582(3) 0.0481(9) Uani 1 1 d .
H11A H 0.956328 0.804472 0.975049 0.072 Uiso 1 1 calc GR
H11B H 1.163164 0.860175 0.986421 0.072 Uiso 1 1 calc GR
H11C H 1.095461 0.714210 0.997739 0.072 Uiso 1 1 calc GR
N1 N 0.7873(3) 0.1907(3) 0.6740(2) 0.0315(6) Uani 1 1 d .
C12 C 0.8188(4) 0.1003(3) 0.6966(2) 0.0269(6) Uani 1 1 d .
C13 C 0.8609(4) -0.0164(4) 0.7244(3) 0.0383(8) Uani 1 1 d .
H13A H 0.751729 -0.084218 0.712469 0.057 Uiso 1 1 calc GR
H13B H 0.920285 0.021688 0.806130 0.057 Uiso 1 1 calc GR
H13C H 0.939140 -0.065087 0.673170 0.057 Uiso 1 1 calc GR

loop_
_atom_site_aniso_label
_atom_site_aniso_U_11
_atom_site_aniso_U_22
_atom_site_aniso_U_33
_atom_site_aniso_U_23
_atom_site_aniso_U_13
_atom_site_aniso_U_12
Sn1 0.02843(12) 0.01882(10) 0.01626(10) 0.00559(7) 0.00366(7) 0.00726(7)
S1 0.0323(4) 0.0190(3) 0.0166(3) 0.0038(3) 0.0028(3) 0.0126(3)
S2 0.0383(4) 0.0179(3) 0.0183(3) 0.0035(3) 0.0026(3) 0.0137(3)
S3 0.0532(5) 0.0201(3) 0.0160(3) 0.0046(3) 0.0050(3) 0.0189(3)
S4 0.0419(4) 0.0227(3) 0.0193(3) 0.0079(3) 0.0045(3) 0.0165(3)
C1 0.0231(14) 0.0175(13) 0.0218(13) 0.0063(10) 0.0041(11) 0.0075(11)
C2 0.0240(14) 0.0180(13) 0.0151(12) 0.0040(10) 0.0031(11) 0.0060(11)
C3 0.0257(14) 0.0179(13) 0.0153(13) 0.0043(10) 0.0042(11) 0.0069(11)
C4 0.0216(14) 0.0187(13) 0.0305(15) 0.0115(12) 0.0054(12) 0.0015(11)
C5 0.0273(15) 0.0262(15) 0.0281(15) 0.0150(12) 0.0061(12) 0.0065(12)
C6 0.0287(16) 0.0419(18) 0.0459(19) 0.0297(16) 0.0115(14) 0.0132(14)
C7 0.049(2) 0.067(3) 0.052(2) 0.037(2) 0.0288(18) 0.0259(19)
C8 0.0251(15) 0.0269(15) 0.0280(15) 0.0121(12) 0.0044(12) 0.0035(12)
C9 0.0219(14) 0.0239(14) 0.0266(15) 0.0059(12) 0.0047(12) 0.0032(11)
C10 0.0334(18) 0.0355(18) 0.0372(18) 0.0115(14) 0.0044(15) -0.0033(14)
C11 0.0333(18) 0.044(2) 0.043(2) 0.0000(16) 0.0018(16) -0.0090(15)
N1 0.0325(14) 0.0346(14) 0.0289(14) 0.0150(12) 0.0030(11) 0.0082(11)
C12 0.0222(15) 0.0327(16) 0.0247(15) 0.0108(13) 0.0045(12) 0.0051(12)
C13 0.0350(18) 0.0388(18) 0.050(2) 0.0262(16) 0.0083(16) 0.0113(15)

loop_
_atom_type_symbol
_atom_type_description
_atom_type_scat_dispersion_real
_atom_type_scat_dispersion_imag
_atom_type_scat_source
C C 0.0033 0.0016 'International Tables Vol C Tables 4.2.6.8 and 6.1.1.4'
H H 0.0000 0.0000 'International Tables Vol C Tables 4.2.6.8 and 6.1.1.4'
N N 0.0061 0.0033 'International Tables Vol C Tables 4.2.6.8 and 6.1.1.4'
S S 0.1246 0.1234 'International Tables Vol C Tables 4.2.6.8 and 6.1.1.4'
Sn Sn -0.6537 1.4246 'International Tables Vol C Tables 4.2.6.8 and 6.1.1.4'

loop_
_geom_angle_atom_site_label_1
_geom_angle_atom_site_label_2
_geom_angle_atom_site_label_3
_geom_angle
_geom_angle_site_symmetry_1
S4 Sn1 S3 87.99(2) .
C4 Sn1 S3 104.99(8) .
C4 Sn1 S4 111.82(7) .
C8 Sn1 S3 101.71(8) .
C8 Sn1 S4 113.04(8) .
C8 Sn1 C4 127.89(11) .
C1 S1 C2 94.84(12) .
C1 S2 C3 94.87(12) .
C2 S3 Sn1 97.63(9) .
C3 S4 Sn1 98.38(9) .
S1 C1 S2 114.55(15) .
C1 C1 S1 122.7(3) 2_655
C1 C1 S2 122.7(3) 2_655
S3 C2 S1 115.74(14) .
C3 C2 S1 117.53(19) .
C3 C2 S3 126.7(2) .
S4 C3 S2 115.23(14) .
C2 C3 S2 117.3(2) .
C2 C3 S4 127.5(2) .
Sn1 C4 H4A 108.3 .
Sn1 C4 H4B 108.3 .
H4A C4 H4B 107.4 .
C5 C4 Sn1 115.73(18) .
C5 C4 H4A 108.3 .
C5 C4 H4B 108.3 .
C4 C5 H5A 109.3 .
C4 C5 H5B 109.3 .
H5A C5 H5B 107.9 .
C6 C5 C4 111.7(2) .
C6 C5 H5A 109.3 .
C6 C5 H5B 109.3 .
C5 C6 H6A 109.0 .
C5 C6 H6B 109.0 .
H6A C6 H6B 107.8 .
C7 C6 C5 112.9(3) .
C7 C6 H6A 109.0 .
C7 C6 H6B 109.0 .
C6 C7 H7A 109.5 .
C6 C7 H7B 109.5 .
C6 C7 H7C 109.5 .
H7A C7 H7B 109.5 .
H7A C7 H7C 109.5 .
H7B C7 H7C 109.5 .
Sn1 C8 H8A 108.3 .
Sn1 C8 H8B 108.3 .
H8A C8 H8B 107.4 .
C9 C8 Sn1 116.03(19) .
C9 C8 H8A 108.3 .
C9 C8 H8B 108.3 .
C8 C9 H9A 109.2 .
C8 C9 H9B 109.2 .
H9A C9 H9B 107.9 .
C10 C9 C8 112.0(2) .
C10 C9 H9A 109.2 .
C10 C9 H9B 109.2 .
C9 C10 H10A 108.9 .
C9 C10 H10B 108.9 .
C9 C10 C11 113.3(3) .
H10A C10 H10B 107.7 .
C11 C10 H10A 108.9 .
C11 C10 H10B 108.9 .
C10 C11 H11A 109.5 .
C10 C11 H11B 109.5 .
C10 C11 H11C 109.5 .
H11A C11 H11B 109.5 .
H11A C11 H11C 109.5 .
H11B C11 H11C 109.5 .
N1 C12 C13 179.2(3) .
C12 C13 H13A 109.5 .
C12 C13 H13B 109.5 .
C12 C13 H13C 109.5 .
H13A C13 H13B 109.5 .
H13A C13 H13C 109.5 .
H13B C13 H13C 109.5 .

loop_
_geom_bond_atom_site_label_1
_geom_bond_atom_site_label_2
_geom_bond_distance
_geom_bond_site_symmetry_2
Sn1 S3 2.5050(7) .
Sn1 S4 2.4579(7) .
Sn1 C4 2.133(3) .
Sn1 C8 2.129(3) .
S1 C1 1.757(3) .
S1 C2 1.759(3) .
S2 C1 1.760(3) .
S2 C3 1.760(3) .
S3 C2 1.746(3) .
S4 C3 1.751(3) .
C1 C1 1.333(5) 2_655
C2 C3 1.338(4) .
C4 H4A 0.9900 .
C4 H4B 0.9900 .
C4 C5 1.526(4) .
C5 H5A 0.9900 .
C5 H5B 0.9900 .
C5 C6 1.521(4) .
C6 H6A 0.9900 .
C6 H6B 0.9900 .
C6 C7 1.516(5) .
C7 H7A 0.9800 .
C7 H7B 0.9800 .
C7 H7C 0.9800 .
C8 H8A 0.9900 .
C8 H8B 0.9900 .
C8 C9 1.522(4) .
C9 H9A 0.9900 .
C9 H9B 0.9900 .
C9 C10 1.520(4) .
C10 H10A 0.9900 .
C10 H10B 0.9900 .
C10 C11 1.524(5) .
C11 H11A 0.9800 .
C11 H11B 0.9800 .
C11 H11C 0.9800 .
N1 C12 1.134(4) .
C12 C13 1.456(4) .
C13 H13A 0.9800 .
C13 H13B 0.9800 .
C13 H13C 0.9800 .
